data_2020814
loop_
_publ_author_name
'\.Zes\/lawska, Ewa'
'Jakubowska, Anna'
'Nitek, Wojciech'

_publ_section_title
;
 Conformational study of the 3,6-dihydro-2<i>H</i>-1,4-oxazin-2-one
 fragment in
 8-<i>tert</i>-butyl-7-methoxy-8-methyl-9-oxa-6-azaspiro[4.5]decane-2,10-dione
 stereoisomers
;
_journal_coeditor_code FN3237
_journal_issue 7
_journal_name_full 'Acta Crystallographica Section C'
_journal_page_first 556
_journal_page_last 562
_journal_paper_doi 10.1107/S2053229617009068
_journal_volume 73
_journal_year 2017
_chemical_formula_moiety 'C14 H21 N O4'
_chemical_formula_sum 'C14 H21 N O4'
_chemical_formula_weight 267.32
_chemical_name_systematic
(5<i>S</i>,8<i>R</i>)-8-<i>tert</i>-Butyl-7-methoxy-8-methyl-9-oxa-6-azaspiro[4.5]decane-2,10-dione
_space_group_IT_number 4
_symmetry_cell_setting monoclinic
_symmetry_space_group_name_Hall 'P 2yb'
_symmetry_space_group_name_H-M 'P 1 21 1'
_atom_sites_solution_hydrogens geom
_audit_creation_method 'WinGX routine CIF_UPDATE'
_cell_angle_alpha 90
_cell_angle_beta 100.243(3)
_cell_angle_gamma 90
_cell_formula_units_Z 2
_cell_length_a 8.7007(3)
_cell_length_b 6.3466(2)
_cell_length_c 13.3458(4)
_cell_measurement_reflns_used 2829
_cell_measurement_temperature 293(2)
_cell_measurement_theta_max 28.5367
_cell_measurement_theta_min 3.0625
_cell_volume 725.21(4)
_computing_cell_refinement
;
CrysAlis PRO (Agilent, 2014)
;
_computing_data_collection
;
CrysAlis PRO (Agilent, 2014)
;
_computing_data_reduction
;
CrysAlis PRO (Agilent, 2014)
;
_computing_molecular_graphics
;
ORTEP-3 (Farrugia, 2012) and Mercury (Macrae <i>et al.</i>,
2006)
;
_computing_publication_material
;
publCIF (Westrip, 2010)
;
_computing_structure_refinement
;
SIR97 (Altomare <i>et al.</i>,  1999), SHELXL97 (Sheldrick,
2008) and
SHELXL2014 (Sheldrick, 2015)
;
_diffrn_ambient_temperature 293(2)
_diffrn_detector_area_resol_mean 10.3756
_diffrn_measured_fraction_theta_full 0.998
_diffrn_measured_fraction_theta_max 0.952
_diffrn_measurement_device 'four-circle diffractometer'
_diffrn_measurement_device_type
;
Rigaku Oxford Diffraction SuperNova Dual Source diffractometer with an
Atlas detector
;
_diffrn_measurement_method '\w scans'
_diffrn_radiation_monochromator mirror
_diffrn_radiation_type MoK\a
_diffrn_radiation_wavelength 0.71073
_diffrn_reflns_av_R_equivalents 0.0329
_diffrn_reflns_limit_h_max 11
_diffrn_reflns_limit_h_min -11
_diffrn_reflns_limit_k_max 8
_diffrn_reflns_limit_k_min -8
_diffrn_reflns_limit_l_max 17
_diffrn_reflns_limit_l_min -17
_diffrn_reflns_number 9804
_diffrn_reflns_theta_full 25.242
_diffrn_reflns_theta_max 28.537
_diffrn_reflns_theta_min 3.062
_exptl_absorpt_coefficient_mu 0.089
_exptl_absorpt_correction_T_max 1
_exptl_absorpt_correction_T_min 0.80028
_exptl_absorpt_correction_type multi-scan
_exptl_absorpt_process_details
;
(CrysAlis PRO; Agilent, 2014)
;
_exptl_crystal_colour colourless
_exptl_crystal_density_diffrn 1.224
_exptl_crystal_description block
_exptl_crystal_F_000 288
_exptl_crystal_size_max 0.34
_exptl_crystal_size_mid 0.27
_exptl_crystal_size_min 0.1
_refine_diff_density_max 0.124
_refine_diff_density_min -0.15
_refine_ls_abs_structure_details
;
Flack <i>x</i> determined using 774 quotients [(I+)-(I-)]/[(I+)+(I-)]
(Parsons & Flack, 2004)
;
_refine_ls_abs_structure_Flack -0.5(6)
_refine_ls_extinction_method none
_refine_ls_goodness_of_fit_ref 1.074
_refine_ls_hydrogen_treatment constr
_refine_ls_matrix_type full
_refine_ls_number_parameters 172
_refine_ls_number_reflns 3396
_refine_ls_number_restraints 1
_refine_ls_restrained_S_all 1.073
_refine_ls_R_factor_all 0.0881
_refine_ls_R_factor_gt 0.0522
_refine_ls_shift/su_max 0
_refine_ls_shift/su_mean 0
_refine_ls_structure_factor_coef Fsqd
_refine_ls_weighting_details 'w=1/[\s^2^(Fo^2^)+(0.0485P)^2^+0.0692P] where P=(Fo^2^+2Fc^2^)/3'
_refine_ls_weighting_scheme calc
_refine_ls_wR_factor_gt 0.1094
_refine_ls_wR_factor_ref 0.1272
_reflns_number_gt 2235
_reflns_number_total 3396
_reflns_threshold_expression 'I > 2\s(I)'
_cod_data_source_file fn3237sup1.cif
_cod_data_source_block 2
_cod_original_sg_symbol_H-M 'P 21'
_cod_database_code 2020814
_shelx_estimated_absorpt_t_min 0.97
_shelx_estimated_absorpt_t_max 0.991
_shelxl_version_number .2013

loop_
_symmetry_equiv_pos_as_xyz
'x, y, z'
'-x, y+1/2, -z'

loop_
_atom_site_type_symbol
_atom_site_label
_atom_site_fract_x
_atom_site_fract_y
_atom_site_fract_z
_atom_site_U_iso_or_equiv
_atom_site_adp_type
_atom_site_calc_flag
_atom_site_occupancy
O O9 0.5881(3) 0.4090(4) 0.69474(18) 0.0612(7) Uani d 1
O O10 0.3340(3) 0.4043(5) 0.6699(2) 0.0793(9) Uani d 1
O O2 0.2874(3) -0.0121(5) 0.9970(2) 0.0829(9) Uani d 1
O O7 0.8769(2) 0.1094(4) 0.86184(15) 0.0565(6) Uani d 1
N N6 0.6134(3) 0.0889(4) 0.84076(18) 0.0447(6) Uani d 1
C C7 0.7325(4) 0.1604(5) 0.8123(2) 0.0456(8) Uani d 1
C C8 0.7420(4) 0.3133(6) 0.7262(2) 0.0503(8) Uani d 1
C C10 0.4541(4) 0.3267(6) 0.7122(2) 0.0540(9) Uani d 1
C C5 0.4587(3) 0.1519(5) 0.7888(2) 0.0449(8) Uani d 1
C C1 0.3674(4) 0.2171(6) 0.8721(2) 0.0527(8) Uani d 1
H H1A 0.4322 0.2998 0.9244 0.063 Uiso calc 1
H H1B 0.2756 0.2987 0.8437 0.063 Uiso calc 1
C C13 0.7855(4) 0.2079(7) 0.6300(2) 0.0624(10) Uani d 1
C C16 0.9484(4) 0.1132(9) 0.6517(3) 0.0869(14) Uani d 1
H H16A 1.023 0.2215 0.6754 0.13 Uiso calc 1
H H16B 0.9723 0.0522 0.5904 0.13 Uiso calc 1
H H16C 0.9528 0.0061 0.7029 0.13 Uiso calc 1
C C2 0.3223(4) 0.0127(7) 0.9141(3) 0.0556(9) Uani d 1
C C14 0.6703(5) 0.0321(9) 0.5926(3) 0.0847(14) Uani d 1
H H14A 0.5663 0.0885 0.5784 0.127 Uiso calc 1
H H14B 0.6762 -0.0746 0.6442 0.127 Uiso calc 1
H H14C 0.6957 -0.0285 0.5317 0.127 Uiso calc 1
C C15 0.7788(6) 0.3716(10) 0.5444(3) 0.0989(17) Uani d 1
H H15A 0.6763 0.4327 0.5299 0.148 Uiso calc 1
H H15B 0.8014 0.3042 0.4843 0.148 Uiso calc 1
H H15C 0.8545 0.4801 0.5655 0.148 Uiso calc 1
C C4 0.3693(4) -0.0481(6) 0.7447(3) 0.0585(10) Uani d 1
H H4A 0.2758 -0.0109 0.6967 0.07 Uiso calc 1
H H4B 0.4347 -0.1367 0.7105 0.07 Uiso calc 1
C C12 0.8465(5) 0.4980(7) 0.7669(3) 0.0764(12) Uani d 1
H H12A 0.9512 0.4486 0.7895 0.115 Uiso calc 1
H H12B 0.8083 0.5616 0.8229 0.115 Uiso calc 1
H H12C 0.8459 0.6004 0.7138 0.115 Uiso calc 1
C C3 0.3281(5) -0.1588(6) 0.8369(3) 0.0695(11) Uani d 1
H H3A 0.2277 -0.2286 0.8197 0.083 Uiso calc 1
H H3B 0.4067 -0.2628 0.863 0.083 Uiso calc 1
C C11 0.8824(4) -0.0170(7) 0.9517(2) 0.0601(9) Uani d 1
H H11A 0.9892 -0.0449 0.9814 0.09 Uiso calc 1
H H11B 0.829 -0.1478 0.9339 0.09 Uiso calc 1
H H11C 0.8325 0.0571 0.9999 0.09 Uiso calc 1

loop_
_atom_site_aniso_label
_atom_site_aniso_U_11
_atom_site_aniso_U_22
_atom_site_aniso_U_33
_atom_site_aniso_U_12
_atom_site_aniso_U_13
_atom_site_aniso_U_23
O9 0.0588(15) 0.0650(15) 0.0630(14) 0.0114(13) 0.0191(12) 0.0269(12)
O10 0.0634(17) 0.101(2) 0.0735(17) 0.0297(16) 0.0121(13) 0.0361(16)
O2 0.097(2) 0.0891(19) 0.0738(17) 0.0140(17) 0.0450(16) 0.0233(16)
O7 0.0439(12) 0.0766(16) 0.0467(12) 0.0005(12) 0.0023(10) 0.0106(12)
N6 0.0424(15) 0.0513(16) 0.0401(13) 0.0000(13) 0.0061(11) 0.0029(12)
C7 0.0469(19) 0.051(2) 0.0376(15) 0.0015(16) 0.0029(14) 0.0012(15)
C8 0.0426(18) 0.064(2) 0.0443(17) -0.0006(17) 0.0082(14) 0.0079(16)
C10 0.053(2) 0.064(2) 0.0455(18) 0.0091(19) 0.0114(16) 0.0072(17)
C5 0.0441(17) 0.0508(19) 0.0391(15) 0.0016(15) 0.0056(13) 0.0031(15)
C1 0.0512(19) 0.062(2) 0.0462(18) 0.0065(18) 0.0130(15) 0.0041(17)
C13 0.052(2) 0.095(3) 0.0408(17) 0.005(2) 0.0110(15) 0.0073(19)
C16 0.059(2) 0.135(4) 0.070(2) 0.020(3) 0.0202(19) 0.002(3)
C2 0.0433(18) 0.065(2) 0.060(2) 0.0073(17) 0.0136(16) 0.0103(19)
C14 0.083(3) 0.112(4) 0.060(2) -0.005(3) 0.017(2) -0.032(3)
C15 0.101(3) 0.143(5) 0.059(2) 0.022(3) 0.032(2) 0.038(3)
C4 0.052(2) 0.067(3) 0.054(2) -0.0018(18) 0.0031(16) -0.0098(18)
C12 0.089(3) 0.073(3) 0.068(2) -0.026(2) 0.016(2) 0.007(2)
C3 0.071(3) 0.063(2) 0.075(3) -0.011(2) 0.013(2) -0.001(2)
C11 0.052(2) 0.074(2) 0.0495(18) 0.0027(19) -0.0024(15) 0.0119(19)

loop_
_atom_type_symbol
_atom_type_description
_atom_type_scat_dispersion_real
_atom_type_scat_dispersion_imag
_atom_type_scat_source
C C 0.0033 0.0016 'International Tables Vol C Tables 4.2.6.8 and 6.1.1.4'
H H 0 0 'International Tables Vol C Tables 4.2.6.8 and 6.1.1.4'
N N 0.0061 0.0033 'International Tables Vol C Tables 4.2.6.8 and 6.1.1.4'
O O 0.0106 0.006 'International Tables Vol C Tables 4.2.6.8 and 6.1.1.4'

loop_
_geom_angle_atom_site_label_1
_geom_angle_atom_site_label_2
_geom_angle_atom_site_label_3
_geom_angle
C10 O9 C8 124.8(3)
C7 O7 C11 115.6(2)
C7 N6 C5 120.1(3)
N6 C7 O7 120.9(3)
N6 C7 C8 128.5(3)
O7 C7 C8 110.7(3)
O9 C8 C7 108.2(2)
O9 C8 C12 103.9(3)
C7 C8 C12 109.4(3)
O9 C8 C13 106.7(2)
C7 C8 C13 113.9(3)
C12 C8 C13 114.1(3)
O10 C10 O9 118.1(3)
O10 C10 C5 122.5(3)
O9 C10 C5 119.3(3)
N6 C5 C10 115.9(3)
N6 C5 C1 106.4(2)
C10 C5 C1 109.8(3)
N6 C5 C4 108.4(3)
C10 C5 C4 113.3(3)
C1 C5 C4 101.9(3)
C2 C1 C5 104.0(3)
C2 C1 H1A 111
C5 C1 H1A 111
C2 C1 H1B 111
C5 C1 H1B 111
H1A C1 H1B 109
C16 C13 C14 108.1(4)
C16 C13 C15 108.6(3)
C14 C13 C15 108.4(3)
C16 C13 C8 111.7(3)
C14 C13 C8 110.1(3)
C15 C13 C8 109.9(4)
C13 C16 H16A 109.5
C13 C16 H16B 109.5
H16A C16 H16B 109.5
C13 C16 H16C 109.5
H16A C16 H16C 109.5
H16B C16 H16C 109.5
O2 C2 C1 125.6(4)
O2 C2 C3 125.2(4)
C1 C2 C3 109.2(3)
C13 C14 H14A 109.5
C13 C14 H14B 109.5
H14A C14 H14B 109.5
C13 C14 H14C 109.5
H14A C14 H14C 109.5
H14B C14 H14C 109.5
C13 C15 H15A 109.5
C13 C15 H15B 109.5
H15A C15 H15B 109.5
C13 C15 H15C 109.5
H15A C15 H15C 109.5
H15B C15 H15C 109.5
C3 C4 C5 104.3(3)
C3 C4 H4A 110.9
C5 C4 H4A 110.9
C3 C4 H4B 110.9
C5 C4 H4B 110.9
H4A C4 H4B 108.9
C8 C12 H12A 109.5
C8 C12 H12B 109.5
H12A C12 H12B 109.5
C8 C12 H12C 109.5
H12A C12 H12C 109.5
H12B C12 H12C 109.5
C2 C3 C4 105.2(3)
C2 C3 H3A 110.7
C4 C3 H3A 110.7
C2 C3 H3B 110.7
C4 C3 H3B 110.7
H3A C3 H3B 108.8
O7 C11 H11A 109.5
O7 C11 H11B 109.5
H11A C11 H11B 109.5
O7 C11 H11C 109.5
H11A C11 H11C 109.5
H11B C11 H11C 109.5

loop_
_geom_bond_atom_site_label_1
_geom_bond_atom_site_label_2
_geom_bond_distance
O9 C10 1.335(4)
O9 C8 1.462(4)
O10 C10 1.202(4)
O2 C2 1.210(4)
O7 C7 1.351(3)
O7 C11 1.437(4)
N6 C7 1.251(4)
N6 C5 1.456(4)
C7 C8 1.517(4)
C8 C12 1.524(5)
C8 C13 1.553(5)
C10 C5 1.504(5)
C5 C1 1.534(4)
C5 C4 1.549(5)
C1 C2 1.493(5)
C1 H1A 0.97
C1 H1B 0.97
C13 C16 1.519(5)
C13 C14 1.523(6)
C13 C15 1.538(6)
C16 H16A 0.96
C16 H16B 0.96
C16 H16C 0.96
C2 C3 1.506(5)
C14 H14A 0.96
C14 H14B 0.96
C14 H14C 0.96
C15 H15A 0.96
C15 H15B 0.96
C15 H15C 0.96
C4 C3 1.515(5)
C4 H4A 0.97
C4 H4B 0.97
C12 H12A 0.96
C12 H12B 0.96
C12 H12C 0.96
C3 H3A 0.97
C3 H3B 0.97
C11 H11A 0.96
C11 H11B 0.96
C11 H11C 0.96

loop_
_geom_hbond_atom_site_label_D
_geom_hbond_atom_site_label_H
_geom_hbond_atom_site_label_A
_geom_hbond_site_symmetry_A
_geom_hbond_distance_DH
_geom_hbond_distance_HA
_geom_hbond_distance_DA
_geom_hbond_angle_DHA
C11 H11A O2 1_655 0.96 2.57 3.468(5) 155.1
C14 H14C O10 2_646 0.96 2.69 3.589(4) 156.1
C12 H12B O2 2_657 0.96 2.72 3.549(5) 145

loop_
_geom_torsion_atom_site_label_1
_geom_torsion_atom_site_label_2
_geom_torsion_atom_site_label_3
_geom_torsion_atom_site_label_4
_geom_torsion
C5 N6 C7 O7 177.7(2)
C5 N6 C7 C8 0.0(5)
C11 O7 C7 N6 -4.4(4)
C11 O7 C7 C8 173.7(3)
C10 O9 C8 C7 -21.1(4)
C10 O9 C8 C12 -137.3(3)
C10 O9 C8 C13 101.8(4)
N6 C7 C8 O9 13.9(5)
O7 C7 C8 O9 -163.9(2)
N6 C7 C8 C12 126.5(4)
O7 C7 C8 C12 -51.4(4)
N6 C7 C8 C13 -104.6(4)
O7 C7 C8 C13 77.6(3)
C8 O9 C10 O10 -169.3(3)
C8 O9 C10 C5 14.8(5)
C7 N6 C5 C10 -8.6(4)
C7 N6 C5 C1 -131.0(3)
C7 N6 C5 C4 120.0(3)
O10 C10 C5 N6 -174.2(3)
O9 C10 C5 N6 1.5(4)
O10 C10 C5 C1 -53.6(5)
O9 C10 C5 C1 122.1(3)
O10 C10 C5 C4 59.6(5)
O9 C10 C5 C4 -124.7(3)
N6 C5 C1 C2 -77.4(3)
C10 C5 C1 C2 156.5(3)
C4 C5 C1 C2 36.1(3)
O9 C8 C13 C16 176.6(3)
C7 C8 C13 C16 -64.0(4)
C12 C8 C13 C16 62.5(4)
O9 C8 C13 C14 -63.3(4)
C7 C8 C13 C14 56.0(4)
C12 C8 C13 C14 -177.5(3)
O9 C8 C13 C15 56.0(4)
C7 C8 C13 C15 175.3(3)
C12 C8 C13 C15 -58.2(4)
C5 C1 C2 O2 158.6(3)
C5 C1 C2 C3 -21.1(3)
N6 C5 C4 C3 73.6(3)
C10 C5 C4 C3 -156.3(3)
C1 C5 C4 C3 -38.4(3)
O2 C2 C3 C4 177.2(3)
C1 C2 C3 C4 -3.1(4)
C5 C4 C3 C2 25.9(3)

_cod_database_fobs_code 2020814
